data_4101517
loop_
_publ_author_name
'Roger, Mathieu'
'Barros, No\'emi'
'Arliguie, Th\'er\`ese'
'Thu\'ery, Pierre'
'Maron, Laurent'
'Ephritikhine, Michel'

_publ_section_title
;
 U(SMes*)n, (n = 3, 4) and Ln(SMes*)3 (Ln = La, Ce, Pr, Nd):
 lanthanide(III)/actinide(III) differentiation in agostic interactions
 and an unprecedented eta3 ligation mode of the arylthiolate ligand,
 from X-ray diffraction and DFT analysis.
;
_journal_issue 27
_journal_name_full 'Journal of the American Chemical Society'
_journal_page_first 8790
_journal_page_last 8802
_journal_paper_doi 10.1021/ja0584830
_journal_volume 128
_journal_year 2006
_chemical_formula_sum 'C90 H134 S4 U'
_chemical_formula_weight 1582.24
_space_group_IT_number 15
_symmetry_cell_setting monoclinic
_symmetry_space_group_name_Hall '-C 2yc'
_symmetry_space_group_name_H-M 'C 1 2/c 1'
_atom_sites_solution_hydrogens geom
_atom_sites_solution_primary patter
_atom_sites_solution_secondary difmap
_audit_creation_method SHELXL-97
_cell_angle_alpha 90.00
_cell_angle_beta 107.758(3)
_cell_angle_gamma 90.00
_cell_formula_units_Z 4
_cell_length_a 13.9906(8)
_cell_length_b 32.6564(19)
_cell_length_c 19.4059(7)
_cell_measurement_reflns_used 26639
_cell_measurement_temperature 100(2)
_cell_measurement_theta_max 25.02
_cell_measurement_theta_min 2.73
_cell_volume 8443.8(8)
_computing_cell_refinement 'DENZO-SMN (Otwinowski & Minor, 1997)'
_computing_data_collection 'Kappa-CCD software (Nonius B.V., 1998)'
_computing_data_reduction 'DENZO-SMN (Otwinowski & Minor, 1997)'
_computing_molecular_graphics 'SHELXTL (Sheldrick, 1999)'
_computing_publication_material 'SHELXTL (Sheldrick, 1999); PLATON (Spek, 2003)'
_computing_structure_refinement 'SHELXL-97 (Sheldrick, 1997)'
_computing_structure_solution 'SHELXS-97 (Sheldrick, 1997)'
_diffrn_ambient_temperature 100(2)
_diffrn_measured_fraction_theta_full 0.991
_diffrn_measured_fraction_theta_max 0.991
_diffrn_measurement_device_type 'Nonius Kappa-CCD area-detector diffractometer'
_diffrn_measurement_method '\f scans with 2\% steps'
_diffrn_radiation_monochromator graphite
_diffrn_radiation_source 'fine-focus sealed tube'
_diffrn_radiation_type MoK\a
_diffrn_radiation_wavelength 0.71073
_diffrn_reflns_av_R_equivalents 0.0682
_diffrn_reflns_av_sigmaI/netI 0.0603
_diffrn_reflns_limit_h_max 16
_diffrn_reflns_limit_h_min -16
_diffrn_reflns_limit_k_max 38
_diffrn_reflns_limit_k_min -38
_diffrn_reflns_limit_l_max 21
_diffrn_reflns_limit_l_min -22
_diffrn_reflns_number 26639
_diffrn_reflns_theta_full 25.02
_diffrn_reflns_theta_max 25.02
_diffrn_reflns_theta_min 2.73
_diffrn_standards_decay_% 0
_diffrn_standards_interval_time 0
_exptl_absorpt_coefficient_mu 2.063
_exptl_absorpt_correction_T_max 0.749
_exptl_absorpt_correction_T_min 0.588
_exptl_absorpt_correction_type refdelf
_exptl_absorpt_process_details 'program DELABS from PLATON (Spek, 2003)'
_exptl_crystal_colour 'opaque dark brown'
_exptl_crystal_density_diffrn 1.245
_exptl_crystal_density_meas ?
_exptl_crystal_description irregular
_exptl_crystal_F_000 3320
_exptl_crystal_size_max 0.18
_exptl_crystal_size_mid 0.18
_exptl_crystal_size_min 0.14
_refine_diff_density_max 0.602
_refine_diff_density_min -0.770
_refine_diff_density_rms 0.081
_refine_ls_extinction_method none
_refine_ls_goodness_of_fit_ref 1.014
_refine_ls_hydrogen_treatment constr
_refine_ls_matrix_type full
_refine_ls_number_parameters 446
_refine_ls_number_reflns 7392
_refine_ls_number_restraints 0
_refine_ls_restrained_S_all 1.014
_refine_ls_R_factor_all 0.0447
_refine_ls_R_factor_gt 0.0340
_refine_ls_shift/su_max 0.001
_refine_ls_shift/su_mean 0.000
_refine_ls_structure_factor_coef Fsqd
_refine_ls_weighting_details 'calc w=1/[\s^2^(Fo^2^)+(0.0123P)^2^+14.3932P] where P=(Fo^2^+2Fc^2^)/3'
_refine_ls_weighting_scheme calc
_refine_ls_wR_factor_gt 0.0698
_refine_ls_wR_factor_ref 0.0735
_reflns_number_gt 6408
_reflns_number_total 7392
_reflns_threshold_expression >2sigma(I)
_cod_data_source_file ja0584830si20060516_095639.cif
_cod_data_source_block 4.3C~6~H~6~
_cod_original_sg_symbol_H-M 'C 2/c'
_cod_database_code 4101517

loop_
_symmetry_equiv_pos_as_xyz
'x, y, z'
'-x, y, -z+1/2'
'x+1/2, y+1/2, z'
'-x+1/2, y+1/2, -z+1/2'
'-x, -y, -z'
'x, -y, z-1/2'
'-x+1/2, -y+1/2, -z'
'x+1/2, -y+1/2, z-1/2'

loop_
_atom_site_label
_atom_site_type_symbol
_atom_site_fract_x
_atom_site_fract_y
_atom_site_fract_z
_atom_site_U_iso_or_equiv
_atom_site_adp_type
_atom_site_occupancy
_atom_site_symmetry_multiplicity
_atom_site_calc_flag
_atom_site_refinement_flags
U U 0.5000 0.633516(6) 0.2500 0.02527(7) Uani 1 2 d S
S1 S 0.36584(7) 0.58739(3) 0.15984(5) 0.0321(2) Uani 1 1 d .
S2 S 0.50677(7) 0.68963(3) 0.15443(5) 0.0285(2) Uani 1 1 d .
C1 C 0.3259(3) 0.53920(11) 0.18722(18) 0.0280(8) Uani 1 1 d .
C2 C 0.2740(3) 0.53812(11) 0.23996(19) 0.0295(8) Uani 1 1 d .
C3 C 0.2480(3) 0.49978(11) 0.26114(18) 0.0297(8) Uani 1 1 d .
H3 H 0.2159 0.4987 0.2966 0.036 Uiso 1 1 calc R
C4 C 0.2681(3) 0.46331(11) 0.23132(18) 0.0291(8) Uani 1 1 d .
C5 C 0.3148(3) 0.46602(11) 0.17795(19) 0.0294(8) Uani 1 1 d .
H5 H 0.3278 0.4418 0.1571 0.035 Uiso 1 1 calc R
C6 C 0.3433(3) 0.50278(11) 0.15361(18) 0.0284(8) Uani 1 1 d .
C7 C 0.2424(3) 0.57641(12) 0.2741(2) 0.0335(9) Uani 1 1 d .
C8 C 0.3313(3) 0.60598(12) 0.3094(2) 0.0365(9) Uani 1 1 d .
H8A H 0.3259 0.6303 0.2775 0.055 Uiso 1 1 d R
H8B H 0.3939 0.5900 0.3203 0.055 Uiso 1 1 d R
H8C H 0.3243 0.6182 0.3537 0.055 Uiso 1 1 d R
C9 C 0.1593(3) 0.59909(13) 0.2158(2) 0.0430(10) Uani 1 1 d .
H9A H 0.1841 0.6067 0.1766 0.064 Uiso 1 1 calc R
H9B H 0.1399 0.6232 0.2365 0.064 Uiso 1 1 calc R
H9C H 0.1022 0.5814 0.1980 0.064 Uiso 1 1 calc R
C10 C 0.1985(4) 0.56551(13) 0.3356(2) 0.0483(11) Uani 1 1 d .
H10A H 0.1393 0.5491 0.3167 0.073 Uiso 1 1 calc R
H10B H 0.1815 0.5902 0.3561 0.073 Uiso 1 1 calc R
H10C H 0.2473 0.5504 0.3724 0.073 Uiso 1 1 calc R
C11 C 0.2367(3) 0.42225(12) 0.2566(2) 0.0367(9) Uani 1 1 d .
C12 C 0.1229(3) 0.42226(15) 0.2421(2) 0.0539(12) Uani 1 1 d .
H12A H 0.0902 0.4263 0.1913 0.081 Uiso 1 1 calc R
H12B H 0.1048 0.4440 0.2689 0.081 Uiso 1 1 calc R
H12C H 0.1025 0.3965 0.2568 0.081 Uiso 1 1 calc R
C13 C 0.2872(3) 0.41735(14) 0.3382(2) 0.0469(11) Uani 1 1 d .
H13A H 0.2687 0.3914 0.3538 0.070 Uiso 1 1 calc R
H13B H 0.2656 0.4390 0.3635 0.070 Uiso 1 1 calc R
H13C H 0.3587 0.4185 0.3485 0.070 Uiso 1 1 calc R
C14 C 0.2656(5) 0.38592(13) 0.2182(3) 0.0696(17) Uani 1 1 d .
H14A H 0.3373 0.3852 0.2287 0.104 Uiso 1 1 calc R
H14B H 0.2348 0.3886 0.1669 0.104 Uiso 1 1 calc R
H14C H 0.2432 0.3611 0.2347 0.104 Uiso 1 1 calc R
C15 C 0.3890(3) 0.50028(12) 0.0902(2) 0.0336(9) Uani 1 1 d .
C16 C 0.3256(3) 0.52507(12) 0.0238(2) 0.0378(9) Uani 1 1 d .
H16A H 0.3273 0.5536 0.0363 0.057 Uiso 1 1 calc R
H16B H 0.2574 0.5155 0.0098 0.057 Uiso 1 1 calc R
H16C H 0.3527 0.5215 -0.0156 0.057 Uiso 1 1 calc R
C17 C 0.4982(3) 0.51478(14) 0.1143(2) 0.0456(10) Uani 1 1 d .
H17A H 0.5356 0.4994 0.1560 0.068 Uiso 1 1 calc R
H17B H 0.5006 0.5434 0.1263 0.068 Uiso 1 1 calc R
H17C H 0.5268 0.5106 0.0758 0.068 Uiso 1 1 calc R
C18 C 0.3902(4) 0.45607(12) 0.0626(2) 0.0444(11) Uani 1 1 d .
H18A H 0.4197 0.4558 0.0239 0.067 Uiso 1 1 calc R
H18B H 0.3228 0.4458 0.0452 0.067 Uiso 1 1 calc R
H18C H 0.4290 0.4390 0.1014 0.067 Uiso 1 1 calc R
C19 C 0.6104(3) 0.69483(10) 0.11824(18) 0.0252(7) Uani 1 1 d .
C20 C 0.7027(3) 0.71183(10) 0.16125(18) 0.0266(8) Uani 1 1 d .
C21 C 0.7861(3) 0.70651(11) 0.13681(19) 0.0281(8) Uani 1 1 d .
H21 H 0.8478 0.7164 0.1655 0.034 Uiso 1 1 calc R
C22 C 0.7821(3) 0.68738(11) 0.07243(19) 0.0290(8) Uani 1 1 d .
C23 C 0.6877(3) 0.67578(10) 0.02789(19) 0.0274(8) Uani 1 1 d .
H23 H 0.6827 0.6650 -0.0174 0.033 Uiso 1 1 calc R
C24 C 0.6000(3) 0.67954(10) 0.04765(18) 0.0264(8) Uani 1 1 d .
C25 C 0.7184(3) 0.73699(11) 0.23225(18) 0.0287(8) Uani 1 1 d .
C26 C 0.8184(3) 0.76102(12) 0.2526(2) 0.0381(9) Uani 1 1 d .
H26A H 0.8221 0.7788 0.2927 0.057 Uiso 1 1 calc R
H26B H 0.8217 0.7771 0.2119 0.057 Uiso 1 1 calc R
H26C H 0.8736 0.7421 0.2658 0.057 Uiso 1 1 calc R
C27 C 0.6361(3) 0.76958(11) 0.2231(2) 0.0351(9) Uani 1 1 d .
H27A H 0.5724 0.7564 0.2151 0.053 Uiso 1 1 calc R
H27B H 0.6338 0.7867 0.1823 0.053 Uiso 1 1 calc R
H27C H 0.6508 0.7861 0.2660 0.053 Uiso 1 1 calc R
C28 C 0.7237(3) 0.70917(12) 0.2970(2) 0.0352(9) Uani 1 1 d .
H28A H 0.7381 0.7254 0.3402 0.053 Uiso 1 1 calc R
H28B H 0.7758 0.6892 0.3022 0.053 Uiso 1 1 calc R
H28C H 0.6605 0.6955 0.2891 0.053 Uiso 1 1 calc R
C29 C 0.8743(3) 0.68160(12) 0.0461(2) 0.0332(9) Uani 1 1 d .
C30 C 0.9716(3) 0.69410(19) 0.1034(2) 0.0650(15) Uani 1 1 d .
H30A H 0.9824 0.6768 0.1452 0.097 Uiso 1 1 calc R
H30B H 0.9668 0.7221 0.1170 0.097 Uiso 1 1 calc R
H30C H 1.0268 0.6912 0.0841 0.097 Uiso 1 1 calc R
C31 C 0.8816(4) 0.63756(14) 0.0231(3) 0.0624(14) Uani 1 1 d .
H31A H 0.9364 0.6350 0.0033 0.094 Uiso 1 1 calc R
H31B H 0.8202 0.6299 -0.0128 0.094 Uiso 1 1 calc R
H31C H 0.8929 0.6199 0.0644 0.094 Uiso 1 1 calc R
C32 C 0.8625(3) 0.70885(14) -0.0203(2) 0.0485(11) Uani 1 1 d .
H32A H 0.9198 0.7056 -0.0371 0.073 Uiso 1 1 calc R
H32B H 0.8572 0.7370 -0.0075 0.073 Uiso 1 1 calc R
H32C H 0.8029 0.7011 -0.0580 0.073 Uiso 1 1 calc R
C33 C 0.4992(3) 0.66808(11) -0.00969(18) 0.0293(8) Uani 1 1 d .
C34 C 0.5119(3) 0.66203(13) -0.08515(19) 0.0367(9) Uani 1 1 d .
H34A H 0.5543 0.6388 -0.0842 0.055 Uiso 1 1 calc R
H34B H 0.5420 0.6861 -0.0982 0.055 Uiso 1 1 calc R
H34C H 0.4474 0.6575 -0.1200 0.055 Uiso 1 1 calc R
C35 C 0.4570(3) 0.62780(11) 0.0095(2) 0.0359(9) Uani 1 1 d .
H35A H 0.3961 0.6210 -0.0279 0.054 Uiso 1 1 calc R
H35B H 0.4431 0.6308 0.0547 0.054 Uiso 1 1 calc R
H35C H 0.5052 0.6063 0.0135 0.054 Uiso 1 1 calc R
C36 C 0.4225(3) 0.70291(12) -0.0186(2) 0.0343(9) Uani 1 1 d .
H36A H 0.3612 0.6955 -0.0548 0.051 Uiso 1 1 calc R
H36B H 0.4489 0.7275 -0.0331 0.051 Uiso 1 1 calc R
H36C H 0.4096 0.7075 0.0266 0.051 Uiso 1 1 calc R
C37 C 0.4088(3) 0.12287(13) 0.5792(2) 0.0438(10) Uani 1 1 d .
H37 H 0.4353 0.0985 0.6020 0.053 Uiso 1 1 calc R
C38 C 0.4338(3) 0.15979(14) 0.6155(2) 0.0442(10) Uani 1 1 d .
H38 H 0.4770 0.1601 0.6627 0.053 Uiso 1 1 calc R
C39 C 0.3951(3) 0.19591(13) 0.5820(2) 0.0395(10) Uani 1 1 d .
H39 H 0.4117 0.2206 0.6065 0.047 Uiso 1 1 calc R
C40 C 0.3314(3) 0.19525(12) 0.5118(2) 0.0380(9) Uani 1 1 d .
H40 H 0.3058 0.2196 0.4887 0.046 Uiso 1 1 calc R
C41 C 0.3057(3) 0.15839(13) 0.4759(2) 0.0377(9) Uani 1 1 d .
H41 H 0.2619 0.1580 0.4289 0.045 Uiso 1 1 calc R
C42 C 0.3448(3) 0.12224(12) 0.5095(2) 0.0365(9) Uani 1 1 d .
H42 H 0.3280 0.0975 0.4851 0.044 Uiso 1 1 calc R
C43 C 0.0017(3) 0.46448(14) 0.5383(2) 0.0512(12) Uani 1 1 d .
H43A H 0.0029 0.4404 0.5642 0.061 Uiso 1 1 calc R
C44 C 0.0663(3) 0.49621(13) 0.5687(2) 0.0471(11) Uani 1 1 d .
H44 H 0.1110 0.4935 0.6151 0.057 Uiso 1 1 calc R
C45 C 0.0643(3) 0.53152(14) 0.5304(2) 0.0480(11) Uani 1 1 d .
H45A H 0.1076 0.5529 0.5508 0.058 Uiso 1 1 calc R

loop_
_atom_site_aniso_label
_atom_site_aniso_U_11
_atom_site_aniso_U_22
_atom_site_aniso_U_33
_atom_site_aniso_U_23
_atom_site_aniso_U_13
_atom_site_aniso_U_12
U 0.02597(11) 0.02491(10) 0.02579(10) 0.000 0.00918(7) 0.000
S1 0.0366(6) 0.0276(5) 0.0314(5) 0.0010(4) 0.0092(4) -0.0040(4)
S2 0.0276(5) 0.0314(5) 0.0287(5) 0.0017(4) 0.0116(4) -0.0004(4)
C1 0.028(2) 0.0263(19) 0.0271(19) -0.0002(15) 0.0049(15) -0.0031(15)
C2 0.031(2) 0.0276(19) 0.0285(19) 0.0003(15) 0.0066(15) 0.0025(16)
C3 0.028(2) 0.036(2) 0.0228(18) -0.0003(15) 0.0045(15) -0.0035(16)
C4 0.030(2) 0.0279(19) 0.0269(19) 0.0015(15) 0.0053(15) -0.0025(16)
C5 0.029(2) 0.0274(19) 0.0304(19) 0.0002(15) 0.0073(15) 0.0043(15)
C6 0.0246(19) 0.031(2) 0.0283(19) 0.0018(15) 0.0067(15) -0.0002(15)
C7 0.036(2) 0.031(2) 0.035(2) -0.0054(16) 0.0141(17) -0.0023(17)
C8 0.043(2) 0.032(2) 0.036(2) -0.0054(17) 0.0145(18) -0.0024(18)
C9 0.036(2) 0.038(2) 0.054(3) -0.0054(19) 0.013(2) 0.0050(19)
C10 0.059(3) 0.043(3) 0.053(3) -0.013(2) 0.031(2) -0.005(2)
C11 0.042(2) 0.032(2) 0.034(2) 0.0028(17) 0.0097(18) -0.0086(18)
C12 0.045(3) 0.056(3) 0.051(3) 0.017(2) 0.000(2) -0.022(2)
C13 0.045(3) 0.048(3) 0.041(2) 0.0140(19) 0.0021(19) -0.008(2)
C14 0.130(5) 0.024(2) 0.070(3) 0.001(2) 0.054(3) -0.010(3)
C15 0.037(2) 0.032(2) 0.036(2) 0.0023(16) 0.0172(17) 0.0026(17)
C16 0.045(3) 0.039(2) 0.031(2) 0.0004(17) 0.0144(18) 0.0021(19)
C17 0.042(3) 0.048(3) 0.051(3) -0.001(2) 0.020(2) 0.005(2)
C18 0.062(3) 0.035(2) 0.047(3) -0.0013(19) 0.033(2) 0.003(2)
C19 0.0229(19) 0.0249(18) 0.0296(19) 0.0023(14) 0.0107(15) 0.0030(14)
C20 0.031(2) 0.0222(18) 0.0280(18) 0.0035(14) 0.0104(15) 0.0039(15)
C21 0.025(2) 0.0277(19) 0.031(2) 0.0031(15) 0.0071(15) 0.0007(15)
C22 0.028(2) 0.0276(19) 0.033(2) 0.0044(15) 0.0125(16) 0.0031(15)
C23 0.033(2) 0.0239(18) 0.0273(19) -0.0007(14) 0.0118(15) 0.0004(15)
C24 0.030(2) 0.0213(18) 0.0279(18) 0.0028(14) 0.0079(15) -0.0005(15)
C25 0.028(2) 0.031(2) 0.0249(18) -0.0011(15) 0.0049(15) -0.0010(16)
C26 0.036(2) 0.040(2) 0.036(2) -0.0084(18) 0.0070(17) -0.0064(18)
C27 0.040(2) 0.030(2) 0.034(2) -0.0055(16) 0.0095(17) -0.0011(17)
C28 0.041(2) 0.035(2) 0.031(2) -0.0006(16) 0.0120(17) -0.0036(18)
C29 0.030(2) 0.034(2) 0.040(2) 0.0022(17) 0.0166(17) 0.0031(16)
C30 0.033(3) 0.116(5) 0.049(3) -0.003(3) 0.015(2) 0.010(3)
C31 0.064(3) 0.040(3) 0.107(4) 0.001(3) 0.062(3) 0.006(2)
C32 0.044(3) 0.049(3) 0.060(3) 0.015(2) 0.028(2) 0.005(2)
C33 0.032(2) 0.030(2) 0.0256(18) -0.0022(15) 0.0092(15) -0.0020(16)
C34 0.035(2) 0.045(2) 0.029(2) -0.0004(17) 0.0086(17) -0.0021(18)
C35 0.040(2) 0.034(2) 0.034(2) -0.0027(17) 0.0127(17) -0.0103(18)
C36 0.030(2) 0.043(2) 0.029(2) 0.0015(17) 0.0084(16) -0.0003(17)
C37 0.038(2) 0.043(3) 0.051(3) 0.0128(19) 0.014(2) -0.0026(18)
C38 0.038(2) 0.055(3) 0.038(2) 0.005(2) 0.0096(19) -0.010(2)
C39 0.037(2) 0.043(2) 0.040(2) -0.0050(19) 0.0152(18) -0.0079(19)
C40 0.034(2) 0.038(2) 0.044(2) 0.0035(18) 0.0148(18) -0.0002(18)
C41 0.033(2) 0.046(2) 0.032(2) -0.0012(18) 0.0070(17) -0.0092(18)
C42 0.038(2) 0.036(2) 0.039(2) -0.0015(17) 0.0155(18) -0.0052(17)
C43 0.051(3) 0.042(3) 0.052(3) 0.010(2) 0.003(2) -0.008(2)
C44 0.045(3) 0.046(3) 0.040(2) 0.0028(19) -0.0028(19) -0.004(2)
C45 0.045(3) 0.044(3) 0.046(3) -0.006(2) 0.000(2) -0.011(2)

loop_
_atom_type_symbol
_atom_type_description
_atom_type_scat_dispersion_real
_atom_type_scat_dispersion_imag
_atom_type_scat_source
C C 0.0033 0.0016 'International Tables Vol C Tables 4.2.6.8 and 6.1.1.4'
H H 0.0000 0.0000 'International Tables Vol C Tables 4.2.6.8 and 6.1.1.4'
S S 0.1246 0.1234 'International Tables Vol C Tables 4.2.6.8 and 6.1.1.4'
U U -9.6767 9.6646 'International Tables Vol C Tables 4.2.6.8 and 6.1.1.4'

loop_
_geom_angle_atom_site_label_1
_geom_angle_atom_site_label_2
_geom_angle_atom_site_label_3
_geom_angle
_geom_angle_site_symmetry_1
_geom_angle_site_symmetry_3
S1 U S1 109.73(4) . 2_655
S1 U S2 95.87(3) . .
S1 U S2 134.41(3) 2_655 .
S1 U S2 134.41(3) . 2_655
S1 U S2 95.87(3) 2_655 2_655
S2 U S2 91.64(4) . 2_655
C1 S1 U 121.92(12) . .
C19 S2 U 123.17(11) . .
C6 C1 C2 120.6(3) . .
C6 C1 S1 119.0(3) . .
C2 C1 S1 120.3(3) . .
C3 C2 C1 117.9(3) . .
C3 C2 C7 117.7(3) . .
C1 C2 C7 124.4(3) . .
C4 C3 C2 122.7(3) . .
C5 C4 C3 117.3(3) . .
C5 C4 C11 122.7(3) . .
C3 C4 C11 120.0(3) . .
C4 C5 C6 123.9(3) . .
C5 C6 C1 117.5(3) . .
C5 C6 C15 117.0(3) . .
C1 C6 C15 125.5(3) . .
C2 C7 C10 112.3(3) . .
C2 C7 C9 108.9(3) . .
C10 C7 C9 106.8(3) . .
C2 C7 C8 113.4(3) . .
C10 C7 C8 104.8(3) . .
C9 C7 C8 110.3(3) . .
C14 C11 C12 109.1(4) . .
C14 C11 C13 108.5(4) . .
C12 C11 C13 108.4(3) . .
C14 C11 C4 112.3(3) . .
C12 C11 C4 108.9(3) . .
C13 C11 C4 109.5(3) . .
C17 C15 C18 106.3(3) . .
C17 C15 C16 111.0(3) . .
C18 C15 C16 105.3(3) . .
C17 C15 C6 110.8(3) . .
C18 C15 C6 112.1(3) . .
C16 C15 C6 111.2(3) . .
C20 C19 C24 120.7(3) . .
C20 C19 S2 120.2(3) . .
C24 C19 S2 119.0(3) . .
C21 C20 C19 117.1(3) . .
C21 C20 C25 117.2(3) . .
C19 C20 C25 125.6(3) . .
C22 C21 C20 123.7(3) . .
C21 C22 C23 116.9(3) . .
C21 C22 C29 123.3(3) . .
C23 C22 C29 119.6(3) . .
C22 C23 C24 123.5(3) . .
C23 C24 C19 117.0(3) . .
C23 C24 C33 117.6(3) . .
C19 C24 C33 125.3(3) . .
C28 C25 C27 110.6(3) . .
C28 C25 C26 106.1(3) . .
C27 C25 C26 105.4(3) . .
C28 C25 C20 111.7(3) . .
C27 C25 C20 111.3(3) . .
C26 C25 C20 111.4(3) . .
C31 C29 C30 110.0(4) . .
C31 C29 C32 107.6(4) . .
C30 C29 C32 107.5(4) . .
C31 C29 C22 110.6(3) . .
C30 C29 C22 112.1(3) . .
C32 C29 C22 108.8(3) . .
C35 C33 C36 110.8(3) . .
C35 C33 C34 106.6(3) . .
C36 C33 C34 105.5(3) . .
C35 C33 C24 111.5(3) . .
C36 C33 C24 110.6(3) . .
C34 C33 C24 111.7(3) . .
C42 C37 C38 120.0(4) . .
C39 C38 C37 120.2(4) . .
C38 C39 C40 119.7(4) . .
C39 C40 C41 120.1(4) . .
C42 C41 C40 120.1(4) . .
C37 C42 C41 119.9(4) . .
C45 C43 C44 120.0(4) 5_566 .
C45 C44 C43 119.8(4) . .
C44 C45 C43 120.2(4) . 5_566

loop_
_geom_bond_atom_site_label_1
_geom_bond_atom_site_label_2
_geom_bond_distance
_geom_bond_site_symmetry_2
U S1 2.6173(9) .
U S1 2.6173(9) 2_655
U S2 2.6294(9) .
U S2 2.6295(9) 2_655
U H8A 2.6498 .
U H8B 2.7045 .
U C8 3.061(4) 2_655
U C8 3.061(4) .
S1 C1 1.804(4) .
S2 C19 1.801(3) .
C1 C6 1.413(5) .
C1 C2 1.424(5) .
C2 C3 1.400(5) .
C2 C7 1.542(5) .
C3 C4 1.390(5) .
C4 C5 1.385(5) .
C4 C11 1.537(5) .
C5 C6 1.393(5) .
C6 C15 1.552(5) .
C7 C10 1.542(5) .
C7 C9 1.542(6) .
C7 C8 1.558(5) .
C11 C14 1.520(6) .
C11 C12 1.529(6) .
C11 C13 1.533(5) .
C15 C17 1.530(6) .
C15 C18 1.542(5) .
C15 C16 1.550(5) .
C19 C20 1.420(5) .
C19 C24 1.423(5) .
C20 C21 1.399(5) .
C20 C25 1.561(5) .
C21 C22 1.383(5) .
C22 C23 1.393(5) .
C22 C29 1.537(5) .
C23 C24 1.397(5) .
C24 C33 1.552(5) .
C25 C28 1.534(5) .
C25 C27 1.538(5) .
C25 C26 1.547(5) .
C29 C31 1.518(6) .
C29 C30 1.527(6) .
C29 C32 1.533(5) .
C33 C35 1.534(5) .
C33 C36 1.537(5) .
C33 C34 1.541(5) .
C37 C42 1.376(6) .
C37 C38 1.386(6) .
C38 C39 1.376(6) .
C39 C40 1.382(6) .
C40 C41 1.383(6) .
C41 C42 1.379(6) .
C43 C45 1.377(6) 5_566
C43 C44 1.383(6) .
C44 C45 1.368(6) .
C45 C43 1.377(6) 5_566
